data_7050138
loop_
_publ_author_name
'Horikoshi, Ryo'
'Nambu, Chisato'
'Mochida, Tomoyuki'

_publ_section_title
;
 Supramolecular assembly of ferrocenes via hydrogen bonds: dimensional
 variation in ferrocenylpyrimidine complexes with carboxylic acids and
 aromatic alcohols
;
_journal_issue 1
_journal_name_full 'New Journal of Chemistry'
_journal_page_first 26
_journal_paper_doi 10.1039/b306699a
_journal_volume 28
_journal_year 2004
_chemical_formula_sum 'C23 H18 Fe N2 O6'
_chemical_formula_weight 474.25
_space_group_IT_number 2
_symmetry_cell_setting triclinic
_symmetry_Int_Tables_number 2
_symmetry_space_group_name_Hall '-P 1'
_symmetry_space_group_name_H-M 'P -1'
_cell_angle_alpha 104.42(3)
_cell_angle_beta 96.41(3)
_cell_angle_gamma 88.21(3)
_cell_formula_units_Z 2
_cell_length_a 11.037(2)
_cell_length_b 12.652(4)
_cell_length_c 7.518(5)
_cell_measurement_reflns_used 25
_cell_measurement_temperature 296.2
_cell_measurement_theta_max 14.9
_cell_measurement_theta_min 14.3
_cell_volume 1010.4(8)
_computing_cell_refinement 'MSC/AFC Diffractometer Control'
_computing_data_collection 'MSC/AFC Diffractometer Control'
_computing_data_reduction 'teXsan Ver. 1.11'
_computing_publication_material 'teXsan Ver. 1.11'
_computing_structure_refinement 'teXsan Ver. 1.10'
_computing_structure_solution SIR92
_diffrn_measured_fraction_theta_full 1.0011
_diffrn_measured_fraction_theta_max 1.0011
_diffrn_measurement_device_type 'Rigaku AFC5S'
_diffrn_measurement_method \w-2\q
_diffrn_radiation_type 'Mo K\a'
_diffrn_radiation_wavelength 0.7107
_diffrn_reflns_av_R_equivalents 0.014
_diffrn_reflns_limit_h_max 14
_diffrn_reflns_limit_h_min 0
_diffrn_reflns_limit_k_max 16
_diffrn_reflns_limit_k_min -16
_diffrn_reflns_limit_l_max 9
_diffrn_reflns_limit_l_min -9
_diffrn_reflns_number 4892
_diffrn_reflns_theta_full 27.50
_diffrn_reflns_theta_max 27.50
_diffrn_standards_decay_% 0.69
_diffrn_standards_interval_count 300
_diffrn_standards_number 3
_exptl_absorpt_coefficient_mu 0.791
_exptl_absorpt_correction_T_max 0.999
_exptl_absorpt_correction_T_min 0.783
_exptl_absorpt_correction_type psi-scan
_exptl_absorpt_process_details '(North, Phillips & Mathews, 1968)'
_exptl_crystal_colour orange
_exptl_crystal_density_diffrn 1.559
_exptl_crystal_density_method 'not measured'
_exptl_crystal_description prismatic
_exptl_crystal_size_max 0.6
_exptl_crystal_size_mid 0.3
_exptl_crystal_size_min 0.2
_refine_diff_density_max 0.41
_refine_diff_density_min -0.30
_refine_ls_extinction_method none
_refine_ls_goodness_of_fit_ref 1.055
_refine_ls_hydrogen_treatment noref
_refine_ls_number_parameters 289
_refine_ls_number_reflns 2935
_refine_ls_R_factor_gt 0.0419
_refine_ls_shift/su_max 0.0006
_refine_ls_structure_factor_coef Fsqd
_refine_ls_weighting_details 'w = 1/[\s^2^(Fo^2^) + (0.07500(Max(Fo^2^,0) + 2Fc^2^)/3)^2^]'
_refine_ls_weighting_scheme calc
_refine_ls_wR_factor_ref 0.1119
_reflns_number_gt 2935
_reflns_number_total 4651
_reflns_threshold_expression F^2^>2.0\s(F^2^)
_cod_data_source_file b306699a.txt
_cod_data_source_block compound_6
_cod_depositor_comments
;
The following automatic conversions were performed:
data name '_geom_hbond_site_distance_dh' replaced with
'_geom_hbond_distance_DH' as specified in the replacement file
'/home/antanas/src/cod-tools/trunk/data/replacement-values/replacement_tags.lst'.

data
name '_geom_hbond_site_distance_ha' replaced with
'_geom_hbond_distance_HA' as specified in the replacement file
'/home/antanas/src/cod-tools/trunk/data/replacement-values/replacement_tags.lst'.

data
name '_geom_hbond_site_distance_da' replaced with
'_geom_hbond_distance_DA' as specified in the replacement file
'/home/antanas/src/cod-tools/trunk/data/replacement-values/replacement_tags.lst'.

Automatic conversion script
Id: cif_correct_tags 5005 2017-03-03 11:38:54Z antanas 
;
_cod_original_sg_symbol_H-M 'P -1         '
_cod_original_formula_sum 'C23 H18 Fe N2 O6 '
_cod_database_code 7050138

loop_
_symmetry_equiv_pos_as_xyz
x,y,z
-x,-y,-z

loop_
_atom_site_label
_atom_site_type_symbol
_atom_site_fract_x
_atom_site_fract_y
_atom_site_fract_z
_atom_site_U_iso_or_equiv
_atom_site_adp_type
_atom_site_occupancy
_atom_site_calc_flag
_atom_site_refinement_flags
_atom_site_disorder_assembly
_atom_site_disorder_group
Fe Fe -1.11764(4) -0.19347(4) -0.33750(7) 0.0397(1) Uani 1.00 d . . .
O(1) O -0.4965(2) -0.6354(2) -0.3736(3) 0.0449(6) Uani 1.00 d . . .
O(2) O -0.3516(2) -0.5129(2) -0.3439(3) 0.0487(7) Uani 1.00 d . . .
O(3) O -0.4091(2) -0.1467(2) 0.0494(4) 0.0559(7) Uani 1.00 d . . .
O(4) O -0.5670(3) -0.1070(2) 0.2107(4) 0.0658(8) Uani 1.00 d . . .
O(5) O -0.8950(2) -0.3867(2) 0.0994(3) 0.0488(7) Uani 1.00 d . . .
O(6) O -0.8862(2) -0.5371(2) -0.1282(4) 0.0539(7) Uani 1.00 d . . .
N(1) N -0.6562(2) -0.2184(2) -0.4474(4) 0.0424(8) Uani 1.00 d . . .
N(2) N -0.6821(2) -0.0500(2) -0.2347(4) 0.0422(7) Uani 1.00 d . . .
C(1) C -0.6220(3) -0.1177(3) -0.3596(5) 0.0413(9) Uani 1.00 d . . .
C(2) C -0.7856(3) -0.0865(3) -0.1968(5) 0.0430(9) Uani 1.00 d . . .
C(3) C -0.8320(3) -0.1891(2) -0.2832(4) 0.0333(8) Uani 1.00 d . . .
C(4) C -0.7611(3) -0.2534(2) -0.4087(5) 0.0396(9) Uani 1.00 d . . .
C(5) C -0.9460(3) -0.2286(3) -0.2385(5) 0.0390(9) Uani 1.00 d . . .
C(6) C -1.0146(3) -0.1763(3) -0.0897(5) 0.051(1) Uani 1.00 d . . .
C(7) C -1.1188(4) -0.2412(4) -0.0981(6) 0.065(1) Uani 1.00 d . . .
C(8) C -1.1143(4) -0.3333(3) -0.2484(7) 0.064(1) Uani 1.00 d . . .
C(9) C -1.0094(3) -0.3263(3) -0.3362(5) 0.050(1) Uani 1.00 d . . .
C(10) C -1.1108(4) -0.1142(4) -0.5394(7) 0.074(2) Uani 1.00 d . . .
C(11) C -1.1594(5) -0.0453(3) -0.3882(7) 0.074(1) Uani 1.00 d . . .
C(12) C -1.2645(4) -0.0953(4) -0.3608(7) 0.077(2) Uani 1.00 d . . .
C(13) C -1.2801(4) -0.1923(4) -0.4934(8) 0.080(2) Uani 1.00 d . . .
C(14) C -1.1852(5) -0.2061(4) -0.6037(6) 0.077(2) Uani 1.00 d . . .
C(15) C -0.4911(3) -0.3529(2) -0.1202(4) 0.0332(8) Uani 1.00 d . . .
C(16) C -0.5614(3) -0.2795(2) -0.0041(4) 0.0327(8) Uani 1.00 d . . .
C(17) C -0.6760(3) -0.3105(2) 0.0261(4) 0.0325(8) Uani 1.00 d . . .
C(18) C -0.7199(3) -0.4138(2) -0.0625(4) 0.0336(8) Uani 1.00 d . . .
C(19) C -0.6496(3) -0.4868(2) -0.1792(4) 0.0338(8) Uani 1.00 d . . .
C(20) C -0.5345(3) -0.4571(2) -0.2056(4) 0.0326(8) Uani 1.00 d . . .
C(21) C -0.4507(3) -0.5365(2) -0.3168(4) 0.0338(8) Uani 1.00 d . . .
C(22) C -0.5145(3) -0.1682(2) 0.0971(4) 0.0383(8) Uani 1.00 d . . .
C(23) C -0.8415(3) -0.4504(2) -0.0327(4) 0.0366(8) Uani 1.00 d . . .
H(1) H -0.5486 -0.0918 -0.3888 0.0496 Uiso 1.00 calc . . .
H(2) H -0.8296 -0.0399 -0.1058 0.0514 Uiso 1.00 calc . . .
H(3) H -0.7876 -0.3254 -0.4697 0.0475 Uiso 1.00 calc . . .
H(4) H -0.9945 -0.1092 -0.0016 0.0607 Uiso 1.00 calc . . .
H(5) H -1.1806 -0.2252 -0.0167 0.0791 Uiso 1.00 calc . . .
H(6) H -1.1734 -0.3899 -0.2862 0.0771 Uiso 1.00 calc . . .
H(7) H -0.9852 -0.3776 -0.4422 0.0605 Uiso 1.00 calc . . .
H(8) H -1.0393 -0.1010 -0.5900 0.0892 Uiso 1.00 calc . . .
H(9) H -1.1275 0.0231 -0.3179 0.0882 Uiso 1.00 calc . . .
H(10) H -1.3164 -0.0670 -0.2674 0.0922 Uiso 1.00 calc . . .
H(11) H -1.3448 -0.2422 -0.5055 0.0966 Uiso 1.00 calc . . .
H(12) H -1.1745 -0.2659 -0.7060 0.0915 Uiso 1.00 calc . . .
H(13) H -0.4130 -0.3317 -0.1415 0.0395 Uiso 1.00 calc . . .
H(14) H -0.7238 -0.2609 0.1072 0.0393 Uiso 1.00 calc . . .
H(15) H -0.6804 -0.5573 -0.2408 0.0408 Uiso 1.00 calc . . .
H(16) H -0.4521 -0.6925 -0.4451 0.0546 Uiso 1.00 calc . . .
H(17) H -0.3708 -0.0787 0.1039 0.0683 Uiso 1.00 calc . . .
H(18) H -0.9726 -0.4055 0.1255 0.0590 Uiso 1.00 calc . . .

loop_
_atom_site_aniso_label
_atom_site_aniso_U_11
_atom_site_aniso_U_22
_atom_site_aniso_U_33
_atom_site_aniso_U_12
_atom_site_aniso_U_13
_atom_site_aniso_U_23
Fe 0.0271(2) 0.0402(3) 0.0507(3) -0.0049(2) 0.0058(2) 0.0077(2)
O(1) 0.033(1) 0.031(1) 0.063(1) -0.0020(9) 0.018(1) -0.008(1)
O(2) 0.037(1) 0.041(1) 0.065(2) -0.007(1) 0.024(1) 0.000(1)
O(3) 0.046(1) 0.037(1) 0.075(2) -0.015(1) 0.026(1) -0.015(1)
O(4) 0.062(2) 0.039(1) 0.085(2) -0.009(1) 0.037(2) -0.018(1)
O(5) 0.035(1) 0.049(1) 0.059(2) -0.005(1) 0.021(1) 0.000(1)
O(6) 0.038(1) 0.045(1) 0.074(2) -0.010(1) 0.024(1) -0.003(1)
N(1) 0.036(1) 0.035(1) 0.054(2) 0.000(1) 0.016(1) 0.000(1)
N(2) 0.032(1) 0.033(1) 0.056(2) -0.005(1) 0.008(1) 0.000(1)
C(1) 0.032(2) 0.038(2) 0.052(2) -0.003(1) 0.009(1) 0.003(1)
C(2) 0.036(2) 0.036(2) 0.051(2) 0.002(1) 0.011(2) -0.002(1)
C(3) 0.028(1) 0.032(2) 0.039(2) 0.001(1) 0.005(1) 0.004(1)
C(4) 0.037(2) 0.030(2) 0.048(2) -0.001(1) 0.010(1) -0.001(1)
C(5) 0.027(1) 0.037(2) 0.054(2) 0.001(1) 0.007(1) 0.014(1)
C(6) 0.039(2) 0.069(2) 0.046(2) 0.000(2) 0.010(2) 0.014(2)
C(7) 0.046(2) 0.091(3) 0.071(3) -0.002(2) 0.022(2) 0.036(2)
C(8) 0.042(2) 0.058(2) 0.105(3) -0.011(2) 0.010(2) 0.040(2)
C(9) 0.038(2) 0.037(2) 0.076(3) -0.003(1) 0.009(2) 0.014(2)
C(10) 0.062(3) 0.094(3) 0.083(3) -0.005(3) 0.009(2) 0.051(3)
C(11) 0.088(3) 0.042(2) 0.083(3) -0.006(2) -0.017(3) 0.010(2)
C(12) 0.055(3) 0.080(3) 0.089(3) 0.028(2) 0.009(2) 0.011(3)
C(13) 0.046(2) 0.079(3) 0.106(4) -0.018(2) -0.023(3) 0.017(3)
C(14) 0.097(4) 0.068(3) 0.054(3) 0.008(3) -0.011(3) 0.003(2)
C(15) 0.027(1) 0.035(2) 0.038(2) -0.003(1) 0.008(1) 0.007(1)
C(16) 0.032(1) 0.030(1) 0.034(2) -0.001(1) 0.005(1) 0.004(1)
C(17) 0.030(1) 0.030(1) 0.035(2) 0.002(1) 0.008(1) 0.003(1)
C(18) 0.027(1) 0.033(2) 0.042(2) 0.000(1) 0.008(1) 0.009(1)
C(19) 0.029(1) 0.031(2) 0.040(2) -0.001(1) 0.006(1) 0.005(1)
C(20) 0.028(1) 0.030(1) 0.039(2) 0.001(1) 0.008(1) 0.004(1)
C(21) 0.030(1) 0.034(2) 0.036(2) 0.001(1) 0.007(1) 0.005(1)
C(22) 0.037(2) 0.030(2) 0.045(2) -0.003(1) 0.006(1) 0.002(1)
C(23) 0.031(2) 0.033(2) 0.046(2) 0.002(1) 0.010(1) 0.009(1)

loop_
_atom_type_symbol
_atom_type_description
_atom_type_scat_dispersion_real
_atom_type_scat_dispersion_imag
_atom_type_scat_source
C C 0.003 0.002
;International Tables for Crystallography
(1992, Vol. C, Tables 4.2.6.8 and 6.1.1.1)
;
H H 0.000 0.000
;International Tables for Crystallography
(1992, Vol. C, Table 6.1.1.2)
;
N N 0.006 0.003
;International Tables for Crystallography
(1992, Vol. C, Tables 4.2.6.8 and 6.1.1.1)
;
O O 0.011 0.006
;International Tables for Crystallography
(1992, Vol. C, Tables 4.2.6.8 and 6.1.1.1)
;
Fe Fe 0.346 0.844
;International Tables for Crystallography
(1992, Vol. C, Tables 4.2.6.8 and 6.1.1.1)
;

loop_
_geom_angle_atom_site_label_1
_geom_angle_atom_site_label_2
_geom_angle_atom_site_label_3
_geom_angle
_geom_angle_site_symmetry_1
_geom_angle_site_symmetry_2
_geom_angle_site_symmetry_3
_geom_angle_publ_flag
C(5) Fe C(6) 41.2(1) . . 0_555 yes
C(5) Fe C(7) 69.1(1) . . 0_555 yes
C(5) Fe C(8) 68.7(1) . . 0_555 yes
C(5) Fe C(9) 41.2(1) . . 0_555 yes
C(5) Fe C(10) 110.0(2) . . 0_555 yes
C(5) Fe C(11) 121.2(2) . . 0_555 yes
C(5) Fe C(12) 154.8(2) . . 0_555 yes
C(5) Fe C(13) 164.7(2) . . 0_555 yes
C(5) Fe C(14) 128.0(2) . . 0_555 yes
C(6) Fe C(7) 40.8(2) . . 0_555 yes
C(6) Fe C(8) 68.3(2) . . 0_555 yes
C(6) Fe C(9) 68.9(2) . . 0_555 yes
C(6) Fe C(10) 130.7(2) . . 0_555 yes
C(6) Fe C(11) 110.8(2) . . 0_555 yes
C(6) Fe C(12) 120.1(2) . . 0_555 yes
C(6) Fe C(13) 151.9(2) . . 0_555 yes
C(6) Fe C(14) 167.6(2) . . 0_555 yes
C(7) Fe C(8) 40.5(2) . . 0_555 yes
C(7) Fe C(9) 68.6(2) . . 0_555 yes
C(7) Fe C(10) 167.9(2) . . 0_555 yes
C(7) Fe C(11) 129.0(2) . . 0_555 yes
C(7) Fe C(12) 107.9(2) . . 0_555 yes
C(7) Fe C(13) 117.1(2) . . 0_555 yes
C(7) Fe C(14) 149.7(2) . . 0_555 yes
C(8) Fe C(9) 40.5(1) . . 0_555 yes
C(8) Fe C(10) 151.4(2) . . 0_555 yes
C(8) Fe C(11) 165.0(2) . . 0_555 yes
C(8) Fe C(12) 126.2(2) . . 0_555 yes
C(8) Fe C(13) 106.2(2) . . 0_555 yes
C(8) Fe C(14) 116.4(2) . . 0_555 yes
C(9) Fe C(10) 119.3(2) . . 0_555 yes
C(9) Fe C(11) 154.3(2) . . 0_555 yes
C(9) Fe C(12) 163.0(2) . . 0_555 yes
C(9) Fe C(13) 125.8(2) . . 0_555 yes
C(9) Fe C(14) 106.6(2) . . 0_555 yes
C(10) Fe C(11) 40.3(2) . . 0_555 yes
C(10) Fe C(12) 67.4(2) . . 0_555 yes
C(10) Fe C(13) 67.0(2) . . 0_555 yes
C(10) Fe C(14) 40.3(2) . . 0_555 yes
C(11) Fe C(12) 40.2(2) . . 0_555 yes
C(11) Fe C(13) 67.1(2) . . 0_555 yes
C(11) Fe C(14) 67.9(2) . . 0_555 yes
C(12) Fe C(13) 39.6(2) . . 0_555 yes
C(12) Fe C(14) 67.5(2) . . 0_555 yes
C(13) Fe C(14) 40.0(2) . . 0_555 yes
C(1) N(1) C(4) 117.0(3) . . 0_555 yes
C(1) N(2) C(2) 116.9(3) . . 0_555 yes
N(1) C(1) N(2) 125.3(3) . . 0_555 yes
N(2) C(2) C(3) 123.0(3) . . 0_555 yes
C(2) C(3) C(4) 115.3(3) . . 0_555 yes
C(2) C(3) C(5) 122.3(3) . . 0_555 yes
C(4) C(3) C(5) 122.3(3) . . 0_555 yes
N(1) C(4) C(3) 122.5(3) . . 0_555 yes
Fe C(5) C(3) 126.1(2) . . 0_555 yes
Fe C(5) C(6) 69.6(2) . . 0_555 yes
Fe C(5) C(9) 69.4(2) . . 0_555 yes
C(3) C(5) C(6) 126.5(3) . . 0_555 yes
C(3) C(5) C(9) 126.4(3) . . 0_555 yes
C(6) C(5) C(9) 107.1(3) . . 0_555 yes
Fe C(6) C(5) 69.3(2) . . 0_555 yes
Fe C(6) C(7) 69.6(2) . . 0_555 yes
C(5) C(6) C(7) 108.1(3) . . 0_555 yes
Fe C(7) C(6) 69.6(2) . . 0_555 yes
Fe C(7) C(8) 69.8(2) . . 0_555 yes
C(6) C(7) C(8) 107.9(3) . . 0_555 yes
Fe C(8) C(7) 69.7(2) . . 0_555 yes
Fe C(8) C(9) 69.5(2) . . 0_555 yes
C(7) C(8) C(9) 108.8(3) . . 0_555 yes
Fe C(9) C(5) 69.5(2) . . 0_555 yes
Fe C(9) C(8) 70.0(2) . . 0_555 yes
C(5) C(9) C(8) 108.1(3) . . 0_555 yes
Fe C(10) C(11) 70.2(2) . . 0_555 yes
Fe C(10) C(14) 69.8(3) . . 0_555 yes
C(11) C(10) C(14) 108.4(4) . . 0_555 yes
Fe C(11) C(10) 69.6(2) . . 0_555 yes
Fe C(11) C(12) 69.7(2) . . 0_555 yes
C(10) C(11) C(12) 107.2(4) . . 0_555 yes
Fe C(12) C(11) 70.0(2) . . 0_555 yes
Fe C(12) C(13) 70.2(3) . . 0_555 yes
C(11) C(12) C(13) 108.2(4) . . 0_555 yes
Fe C(13) C(12) 70.1(3) . . 0_555 yes
Fe C(13) C(14) 69.7(3) . . 0_555 yes
C(12) C(13) C(14) 109.1(4) . . 0_555 yes
Fe C(14) C(10) 69.9(2) . . 0_555 yes
Fe C(14) C(13) 70.2(3) . . 0_555 yes
C(10) C(14) C(13) 107.1(4) . . 0_555 yes
C(16) C(15) C(20) 120.1(3) . . 0_555 yes
C(15) C(16) C(17) 119.9(3) . . 0_555 yes
C(15) C(16) C(22) 121.3(3) . . 0_555 yes
C(17) C(16) C(22) 118.7(3) . . 0_555 yes
C(16) C(17) C(18) 119.7(3) . . 0_555 yes
C(17) C(18) C(19) 120.2(3) . . 0_555 yes
C(17) C(18) C(23) 121.4(3) . . 0_555 yes
C(19) C(18) C(23) 118.3(3) . . 0_555 yes
C(18) C(19) C(20) 120.0(3) . . 0_555 yes
C(15) C(20) C(19) 120.0(3) . . 0_555 yes
C(15) C(20) C(21) 118.0(3) . . 0_555 yes
C(19) C(20) C(21) 121.9(3) . . 0_555 yes
O(1) C(21) O(2) 124.0(3) . . 0_555 yes
O(1) C(21) C(20) 112.4(2) . . 0_555 yes
O(2) C(21) C(20) 123.5(3) . . 0_555 yes
O(3) C(22) O(4) 123.8(3) . . 0_555 yes
O(3) C(22) C(16) 112.9(3) . . 0_555 yes
O(4) C(22) C(16) 123.3(3) . . 0_555 yes
O(5) C(23) O(6) 123.1(3) . . 0_555 yes
O(5) C(23) C(18) 116.0(3) . . 0_555 yes
O(6) C(23) C(18) 120.9(3) . . 0_555 yes

loop_
_geom_bond_atom_site_label_1
_geom_bond_atom_site_label_2
_geom_bond_distance
_geom_bond_site_symmetry_1
_geom_bond_site_symmetry_2
_geom_bond_publ_flag
Fe C(5) 2.034(3) . . yes
Fe C(6) 2.038(4) . . yes
Fe C(7) 2.037(4) . . yes
Fe C(8) 2.040(4) . . yes
Fe C(9) 2.033(4) . . yes
Fe C(10) 2.026(4) . . yes
Fe C(11) 2.034(4) . . yes
Fe C(12) 2.030(4) . . yes
Fe C(13) 2.032(4) . . yes
Fe C(14) 2.025(4) . . yes
O(1) C(21) 1.315(4) . . yes
O(2) C(21) 1.194(4) . . yes
O(3) C(22) 1.311(4) . . yes
O(4) C(22) 1.190(4) . . yes
O(5) C(23) 1.299(4) . . yes
O(6) C(23) 1.234(4) . . yes
N(1) C(1) 1.326(4) . . yes
N(1) C(4) 1.339(4) . . yes
N(2) C(1) 1.325(4) . . yes
N(2) C(2) 1.331(4) . . yes
C(2) C(3) 1.384(4) . . yes
C(3) C(4) 1.382(4) . . yes
C(3) C(5) 1.471(4) . . yes
C(5) C(6) 1.432(4) . . yes
C(5) C(9) 1.430(5) . . yes
C(6) C(7) 1.421(5) . . yes
C(7) C(8) 1.411(6) . . yes
C(8) C(9) 1.411(5) . . yes
C(10) C(11) 1.398(7) . . yes
C(10) C(14) 1.397(7) . . yes
C(11) C(12) 1.397(7) . . yes
C(12) C(13) 1.377(7) . . yes
C(13) C(14) 1.388(7) . . yes
C(15) C(16) 1.389(4) . . yes
C(15) C(20) 1.389(4) . . yes
C(16) C(17) 1.394(4) . . yes
C(16) C(22) 1.501(4) . . yes
C(17) C(18) 1.387(4) . . yes
C(18) C(19) 1.389(4) . . yes
C(18) C(23) 1.492(4) . . yes
C(19) C(20) 1.384(4) . . yes
C(20) C(21) 1.504(4) . . yes

loop_
_geom_contact_atom_site_label_1
_geom_contact_atom_site_label_2
_geom_contact_distance
_geom_contact_site_symmetry_1
_geom_contact_site_symmetry_2
_geom_contact_publ_flag
O(1) N(1) 2.673(3) . 2_444 ?
O(1) C(13) 3.245(5) . 2_344 ?
O(1) C(17) 3.259(4) . 2_445 ?
O(1) C(16) 3.272(4) . 2_445 ?
O(1) O(2) 3.440(4) . 2_444 ?
O(1) C(4) 3.519(4) . 2_444 ?
O(1) C(21) 3.553(4) . 2_444 ?
O(1) C(1) 3.565(4) . 2_444 ?
O(2) C(21) 3.335(4) . 2_444 ?
O(2) C(4) 3.361(4) . 2_444 ?
O(2) N(1) 3.374(3) . 2_444 ?
O(2) C(20) 3.411(4) . 2_444 ?
O(2) C(18) 3.412(4) . 2_445 ?
O(2) C(8) 3.417(4) . 1_655 ?
O(2) C(23) 3.467(4) . 2_445 ?
O(2) O(5) 3.497(4) . 2_445 ?
O(2) C(19) 3.586(4) . 2_444 ?
O(3) N(2) 2.695(3) . 2_455 ?
O(3) C(1) 3.570(4) . 2_455 ?
O(3) C(2) 3.576(4) . 2_455 ?
O(3) C(7) 3.581(5) . 1_655 ?
O(3) C(14) 3.591(6) . 1_656 ?
O(4) C(12) 3.165(5) . 2_355 ?
O(4) C(1) 3.389(4) . 1_556 ?
O(4) N(2) 3.405(4) . 2_455 ?
O(4) C(1) 3.457(4) . 2_455 ?
O(4) N(1) 3.467(4) . 1_556 ?
O(5) O(6) 2.678(3) . 2_345 ?
O(5) C(7) 3.458(5) . . ?
O(5) C(6) 3.477(5) . . ?
O(5) C(23) 3.534(4) . 2_345 ?
O(5) C(8) 3.538(5) . . ?
O(5) C(5) 3.594(4) . . ?
O(6) O(6) 3.307(4) . 2_345 ?
O(6) C(23) 3.384(4) . 2_345 ?
O(6) C(14) 3.489(5) . 2_344 ?
O(6) C(9) 3.575(4) . . ?
N(1) C(21) 3.413(4) . 2_444 ?
N(2) C(22) 3.444(4) . 2_455 ?
N(2) C(22) 3.541(4) . . ?
C(3) C(17) 3.384(4) . . ?
C(4) C(17) 3.541(5) . . ?
C(9) C(23) 3.430(5) . . ?
C(15) C(19) 3.589(4) . 2_445 ?
C(17) C(21) 3.426(4) . 2_445 ?
C(18) C(21) 3.419(4) . 2_445 ?
C(19) C(20) 3.552(4) . 2_445 ?
C(20) C(20) 3.523(6) . 2_445 ?
C(20) C(21) 3.557(4) . 2_444 ?
C(21) C(21) 3.187(6) . 2_444 ?

loop_
_geom_hbond_atom_site_label_D
_geom_hbond_atom_site_label_H
_geom_hbond_atom_site_label_A
_geom_hbond_site_symmetry_D
_geom_hbond_site_symmetry_H
_geom_hbond_site_symmetry_A
_geom_hbond_distance_DH
_geom_hbond_distance_HA
_geom_hbond_distance_DA
_geom_hbond_angle_DHA
_geom_hbond_publ_flag
O(1) H(16) N(1) . . 2_444 0.946 1.741 2.673(3) 167.946 no

loop_
_geom_torsion_atom_site_label_1
_geom_torsion_atom_site_label_2
_geom_torsion_atom_site_label_3
_geom_torsion_atom_site_label_4
_geom_torsion
_geom_torsion_site_symmetry_1
_geom_torsion_site_symmetry_2
_geom_torsion_site_symmetry_3
_geom_torsion_site_symmetry_4
_geom_torsion_publ_flag
Fe C(5) C(3) C(2) 81.3(4) 0_555 20_1 5_555 55_5 yes
Fe C(5) C(3) C(4) -101.4(3) 0_555 20_1 5_555 55_5 yes
Fe C(5) C(6) C(7) 58.9(3) 0_555 20_1 5_555 55_5 yes
Fe C(5) C(9) C(8) -59.6(3) 0_555 20_1 5_555 55_5 yes
Fe C(6) C(5) C(3) 120.4(3) 0_555 20_1 5_555 55_5 yes
Fe C(6) C(5) C(9) -59.4(2) 0_555 20_1 5_555 55_5 yes
Fe C(6) C(7) C(8) 59.6(3) 0_555 20_1 5_555 55_5 yes
Fe C(7) C(6) C(5) -58.7(3) 0_555 20_1 5_555 55_5 yes
Fe C(7) C(8) C(9) 58.6(3) 0_555 20_1 5_555 55_5 yes
Fe C(8) C(7) C(6) -59.4(3) 0_555 20_1 5_555 55_5 yes
Fe C(8) C(9) C(5) 59.2(2) 0_555 20_1 5_555 55_5 yes
Fe C(9) C(5) C(3) -120.3(3) 0_555 20_1 5_555 55_5 yes
Fe C(9) C(5) C(6) 59.6(2) 0_555 20_1 5_555 55_5 yes
Fe C(9) C(8) C(7) -58.7(3) 0_555 20_1 5_555 55_5 yes
Fe C(10) C(11) C(12) -59.9(3) 0_555 20_1 5_555 55_5 yes
Fe C(10) C(14) C(13) 60.7(3) 0_555 20_1 5_555 55_5 yes
Fe C(11) C(10) C(14) 59.5(3) 0_555 20_1 5_555 55_5 yes
Fe C(11) C(12) C(13) -60.1(3) 0_555 20_1 5_555 55_5 yes
Fe C(12) C(11) C(10) 59.7(3) 0_555 20_1 5_555 55_5 yes
Fe C(12) C(13) C(14) -59.0(3) 0_555 20_1 5_555 55_5 yes
Fe C(13) C(12) C(11) 60.0(3) 0_555 20_1 5_555 55_5 yes
Fe C(13) C(14) C(10) -60.5(3) 0_555 20_1 5_555 55_5 yes
Fe C(14) C(10) C(11) -59.8(3) 0_555 20_1 5_555 55_5 yes
Fe C(14) C(13) C(12) 59.3(4) 0_555 20_1 5_555 55_5 yes
O(1) C(21) C(20) C(15) 172.9(3) 0_555 20_1 5_555 55_5 yes
O(1) C(21) C(20) C(19) -3.7(4) 0_555 20_1 5_555 55_5 yes
O(2) C(21) C(20) C(15) -4.3(5) 0_555 20_1 5_555 55_5 yes
O(2) C(21) C(20) C(19) 179.0(3) 0_555 20_1 5_555 55_5 yes
O(3) C(22) C(16) C(15) 6.2(4) 0_555 20_1 5_555 55_5 yes
O(3) C(22) C(16) C(17) -176.5(3) 0_555 20_1 5_555 55_5 yes
O(4) C(22) C(16) C(15) -172.7(3) 0_555 20_1 5_555 55_5 yes
O(4) C(22) C(16) C(17) 4.6(5) 0_555 20_1 5_555 55_5 yes
O(5) C(23) C(18) C(17) -9.6(4) 0_555 20_1 5_555 55_5 yes
O(5) C(23) C(18) C(19) 169.1(3) 0_555 20_1 5_555 55_5 yes
O(6) C(23) C(18) C(17) 171.2(3) 0_555 20_1 5_555 55_5 yes
O(6) C(23) C(18) C(19) -10.1(5) 0_555 20_1 5_555 55_5 yes
N(1) C(1) N(2) C(2) -0.7(5) 0_555 20_1 5_555 55_5 yes
N(1) C(4) C(3) C(2) -1.4(5) 0_555 20_1 5_555 55_5 yes
N(1) C(4) C(3) C(5) -178.8(3) 0_555 20_1 5_555 55_5 yes
N(2) C(1) N(1) C(4) 1.3(5) 0_555 20_1 5_555 55_5 yes
N(2) C(2) C(3) C(4) 2.0(5) 0_555 20_1 5_555 55_5 yes
N(2) C(2) C(3) C(5) 179.5(3) 0_555 20_1 5_555 55_5 yes
C(1) N(1) C(4) C(3) -0.1(5) 0_555 20_1 5_555 55_5 yes
C(1) N(2) C(2) C(3) -1.1(5) 0_555 20_1 5_555 55_5 yes
C(2) C(3) C(5) C(6) -8.7(5) 0_555 20_1 5_555 55_5 yes
C(2) C(3) C(5) C(9) 171.0(3) 0_555 20_1 5_555 55_5 yes
C(3) C(5) Fe C(6) -120.9(4) 0_555 20_1 5_555 55_5 yes
C(3) C(5) Fe C(7) -158.3(3) 0_555 20_1 5_555 55_5 yes
C(3) C(5) Fe C(8) 158.1(3) 0_555 20_1 5_555 55_5 yes
C(3) C(5) Fe C(9) 120.6(4) 0_555 20_1 5_555 55_5 yes
C(3) C(5) Fe C(10) 8.7(3) 0_555 20_1 5_555 55_5 yes
C(3) C(5) Fe C(11) -34.5(4) 0_555 20_1 5_555 55_5 yes
C(3) C(5) Fe C(12) -70.5(5) 0_555 20_1 5_555 55_5 yes
C(3) C(5) Fe C(13) 84.8(7) 0_555 20_1 5_555 55_5 yes
C(3) C(5) Fe C(14) 50.6(4) 0_555 20_1 5_555 55_5 yes
C(3) C(5) C(6) C(7) 179.3(3) 0_555 20_1 5_555 55_5 yes
C(3) C(5) C(9) C(8) -179.9(3) 0_555 20_1 5_555 55_5 yes
C(4) C(3) C(5) C(6) 168.5(3) 0_555 20_1 5_555 55_5 yes
C(4) C(3) C(5) C(9) -11.7(5) 0_555 20_1 5_555 55_5 yes
C(5) Fe C(6) C(7) -119.7(3) 0_555 20_1 5_555 55_5 yes
C(5) Fe C(7) C(6) 37.8(2) 0_555 20_1 5_555 55_5 yes
C(5) Fe C(7) C(8) -81.3(2) 0_555 20_1 5_555 55_5 yes
C(5) Fe C(8) C(7) 82.3(2) 0_555 20_1 5_555 55_5 yes
C(5) Fe C(8) C(9) -38.0(2) 0_555 20_1 5_555 55_5 yes
C(5) Fe C(9) C(8) 119.3(3) 0_555 20_1 5_555 55_5 yes
C(5) Fe C(10) C(11) -115.0(3) 0_555 20_1 5_555 55_5 yes
C(5) Fe C(10) C(14) 125.6(3) 0_555 20_1 5_555 55_5 yes
C(5) Fe C(11) C(10) 84.5(3) 0_555 20_1 5_555 55_5 yes
C(5) Fe C(11) C(12) -157.1(3) 0_555 20_1 5_555 55_5 yes
C(5) Fe C(12) C(11) 51.2(5) 0_555 20_1 5_555 55_5 yes
C(5) Fe C(12) C(13) 170.1(4) 0_555 20_1 5_555 55_5 yes
C(5) Fe C(13) C(12) -163.8(5) 0_555 20_1 5_555 55_5 yes
C(5) Fe C(13) C(14) -43.5(8) 0_555 20_1 5_555 55_5 yes
C(5) Fe C(14) C(10) -75.7(3) 0_555 20_1 5_555 55_5 yes
C(5) Fe C(14) C(13) 166.7(3) 0_555 20_1 5_555 55_5 yes
C(5) C(6) Fe C(7) 119.7(3) 0_555 20_1 5_555 55_5 yes
C(5) C(6) Fe C(8) 82.0(2) 0_555 20_1 5_555 55_5 yes
C(5) C(6) Fe C(9) 38.3(2) 0_555 20_1 5_555 55_5 yes
C(5) C(6) Fe C(10) -72.7(3) 0_555 20_1 5_555 55_5 yes
C(5) C(6) Fe C(11) -114.1(3) 0_555 20_1 5_555 55_5 yes
C(5) C(6) Fe C(12) -157.7(2) 0_555 20_1 5_555 55_5 yes
C(5) C(6) Fe C(13) 165.9(3) 0_555 20_1 5_555 55_5 yes
C(5) C(6) Fe C(14) -32.6(9) 0_555 20_1 5_555 55_5 yes
C(5) C(6) C(7) C(8) 0.9(5) 0_555 20_1 5_555 55_5 yes
C(5) C(9) Fe C(6) -38.4(2) 0_555 20_1 5_555 55_5 yes
C(5) C(9) Fe C(7) -82.3(2) 0_555 20_1 5_555 55_5 yes
C(5) C(9) Fe C(8) -119.3(3) 0_555 20_1 5_555 55_5 yes
C(5) C(9) Fe C(10) 87.5(3) 0_555 20_1 5_555 55_5 yes
C(5) C(9) Fe C(11) 55.9(5) 0_555 20_1 5_555 55_5 yes
C(5) C(9) Fe C(12) -163.6(6) 0_555 20_1 5_555 55_5 yes
C(5) C(9) Fe C(13) 169.0(2) 0_555 20_1 5_555 55_5 yes
C(5) C(9) Fe C(14) 129.4(3) 0_555 20_1 5_555 55_5 yes
C(5) C(9) C(8) C(7) 0.6(5) 0_555 20_1 5_555 55_5 yes
C(6) Fe C(5) C(9) 118.5(3) 0_555 20_1 5_555 55_5 yes
C(6) Fe C(7) C(8) -119.1(3) 0_555 20_1 5_555 55_5 yes
C(6) Fe C(8) C(7) 37.9(2) 0_555 20_1 5_555 55_5 yes
C(6) Fe C(8) C(9) -82.5(2) 0_555 20_1 5_555 55_5 yes
C(6) Fe C(9) C(8) 80.9(3) 0_555 20_1 5_555 55_5 yes
C(6) Fe C(10) C(11) -73.0(3) 0_555 20_1 5_555 55_5 yes
C(6) Fe C(10) C(14) 167.6(3) 0_555 20_1 5_555 55_5 yes
C(6) Fe C(11) C(10) 129.2(3) 0_555 20_1 5_555 55_5 yes
C(6) Fe C(11) C(12) -112.5(3) 0_555 20_1 5_555 55_5 yes
C(6) Fe C(12) C(11) 87.1(3) 0_555 20_1 5_555 55_5 yes
C(6) Fe C(12) C(13) -154.0(3) 0_555 20_1 5_555 55_5 yes
C(6) Fe C(13) C(12) 53.6(5) 0_555 20_1 5_555 55_5 yes
C(6) Fe C(13) C(14) 173.9(3) 0_555 20_1 5_555 55_5 yes
C(6) Fe C(14) C(10) -48.9(9) 0_555 20_1 5_555 55_5 yes
C(6) Fe C(14) C(13) -166.6(7) 0_555 20_1 5_555 55_5 yes
C(6) C(5) Fe C(7) -37.4(2) 0_555 20_1 5_555 55_5 yes
C(6) C(5) Fe C(8) -81.0(2) 0_555 20_1 5_555 55_5 yes
C(6) C(5) Fe C(9) -118.5(3) 0_555 20_1 5_555 55_5 yes
C(6) C(5) Fe C(10) 129.6(3) 0_555 20_1 5_555 55_5 yes
C(6) C(5) Fe C(11) 86.4(3) 0_555 20_1 5_555 55_5 yes
C(6) C(5) Fe C(12) 50.4(5) 0_555 20_1 5_555 55_5 yes
C(6) C(5) Fe C(13) -154.3(6) 0_555 20_1 5_555 55_5 yes
C(6) C(5) Fe C(14) 171.5(3) 0_555 20_1 5_555 55_5 yes
C(6) C(5) C(9) C(8) 0.0(4) 0_555 20_1 5_555 55_5 yes
C(6) C(7) Fe C(8) 119.1(3) 0_555 20_1 5_555 55_5 yes
C(6) C(7) Fe C(9) 82.1(2) 0_555 20_1 5_555 55_5 yes
C(6) C(7) Fe C(10) -50.5(9) 0_555 20_1 5_555 55_5 yes
C(6) C(7) Fe C(11) -76.1(3) 0_555 20_1 5_555 55_5 yes
C(6) C(7) Fe C(12) -115.6(3) 0_555 20_1 5_555 55_5 yes
C(6) C(7) Fe C(13) -157.6(2) 0_555 20_1 5_555 55_5 yes
C(6) C(7) Fe C(14) 168.5(3) 0_555 20_1 5_555 55_5 yes
C(6) C(7) C(8) C(9) -0.9(5) 0_555 20_1 5_555 55_5 yes
C(7) Fe C(5) C(9) 81.0(2) 0_555 20_1 5_555 55_5 yes
C(7) Fe C(8) C(9) -120.4(3) 0_555 20_1 5_555 55_5 yes
C(7) Fe C(9) C(8) 37.0(3) 0_555 20_1 5_555 55_5 yes
C(7) Fe C(10) C(11) -31.3(10) 0_555 20_1 5_555 55_5 yes
C(7) Fe C(10) C(14) -150.7(8) 0_555 20_1 5_555 55_5 yes
C(7) Fe C(11) C(10) 171.9(3) 0_555 20_1 5_555 55_5 yes
C(7) Fe C(11) C(12) -69.8(3) 0_555 20_1 5_555 55_5 yes
C(7) Fe C(12) C(11) 130.0(3) 0_555 20_1 5_555 55_5 yes
C(7) Fe C(12) C(13) -111.1(3) 0_555 20_1 5_555 55_5 yes
C(7) Fe C(13) C(12) 85.6(4) 0_555 20_1 5_555 55_5 yes
C(7) Fe C(13) C(14) -154.1(3) 0_555 20_1 5_555 55_5 yes
C(7) Fe C(14) C(10) 168.2(3) 0_555 20_1 5_555 55_5 yes
C(7) Fe C(14) C(13) 50.5(5) 0_555 20_1 5_555 55_5 yes
C(7) C(6) Fe C(8) -37.6(2) 0_555 20_1 5_555 55_5 yes
C(7) C(6) Fe C(9) -81.3(3) 0_555 20_1 5_555 55_5 yes
C(7) C(6) Fe C(10) 167.6(3) 0_555 20_1 5_555 55_5 yes
C(7) C(6) Fe C(11) 126.3(3) 0_555 20_1 5_555 55_5 yes
C(7) C(6) Fe C(12) 82.7(3) 0_555 20_1 5_555 55_5 yes
C(7) C(6) Fe C(13) 46.2(5) 0_555 20_1 5_555 55_5 yes
C(7) C(6) Fe C(14) -152.3(8) 0_555 20_1 5_555 55_5 yes
C(7) C(6) C(5) C(9) -0.5(4) 0_555 20_1 5_555 55_5 yes
C(7) C(8) Fe C(9) 120.4(3) 0_555 20_1 5_555 55_5 yes
C(7) C(8) Fe C(10) 175.4(3) 0_555 20_1 5_555 55_5 yes
C(7) C(8) Fe C(11) -51.6(8) 0_555 20_1 5_555 55_5 yes
C(7) C(8) Fe C(12) -74.3(3) 0_555 20_1 5_555 55_5 yes
C(7) C(8) Fe C(13) -112.9(3) 0_555 20_1 5_555 55_5 yes
C(7) C(8) Fe C(14) -154.7(3) 0_555 20_1 5_555 55_5 yes
C(8) Fe C(5) C(9) 37.5(2) 0_555 20_1 5_555 55_5 yes
C(8) Fe C(10) C(11) 162.9(3) 0_555 20_1 5_555 55_5 yes
C(8) Fe C(10) C(14) 43.6(5) 0_555 20_1 5_555 55_5 yes
C(8) Fe C(11) C(10) -147.2(7) 0_555 20_1 5_555 55_5 yes
C(8) Fe C(11) C(12) -28.8(8) 0_555 20_1 5_555 55_5 yes
C(8) Fe C(12) C(11) 171.1(3) 0_555 20_1 5_555 55_5 yes
C(8) Fe C(12) C(13) -70.0(4) 0_555 20_1 5_555 55_5 yes
C(8) Fe C(13) C(12) 127.8(3) 0_555 20_1 5_555 55_5 yes
C(8) Fe C(13) C(14) -111.9(3) 0_555 20_1 5_555 55_5 yes
C(8) Fe C(14) C(10) -158.4(3) 0_555 20_1 5_555 55_5 yes
C(8) Fe C(14) C(13) 83.9(3) 0_555 20_1 5_555 55_5 yes
C(8) C(7) Fe C(9) -37.0(2) 0_555 20_1 5_555 55_5 yes
C(8) C(7) Fe C(10) -169.5(8) 0_555 20_1 5_555 55_5 yes
C(8) C(7) Fe C(11) 164.8(3) 0_555 20_1 5_555 55_5 yes
C(8) C(7) Fe C(12) 125.3(3) 0_555 20_1 5_555 55_5 yes
C(8) C(7) Fe C(13) 83.3(3) 0_555 20_1 5_555 55_5 yes
C(8) C(7) Fe C(14) 49.5(5) 0_555 20_1 5_555 55_5 yes
C(8) C(9) Fe C(10) -153.2(3) 0_555 20_1 5_555 55_5 yes
C(8) C(9) Fe C(11) 175.2(4) 0_555 20_1 5_555 55_5 yes
C(8) C(9) Fe C(12) -44.3(7) 0_555 20_1 5_555 55_5 yes
C(8) C(9) Fe C(13) -71.7(3) 0_555 20_1 5_555 55_5 yes
C(8) C(9) Fe C(14) -111.3(3) 0_555 20_1 5_555 55_5 yes
C(9) Fe C(10) C(11) -159.4(3) 0_555 20_1 5_555 55_5 yes
C(9) Fe C(10) C(14) 81.2(3) 0_555 20_1 5_555 55_5 yes
C(9) Fe C(11) C(10) 44.9(5) 0_555 20_1 5_555 55_5 yes
C(9) Fe C(11) C(12) 163.2(4) 0_555 20_1 5_555 55_5 yes
C(9) Fe C(12) C(11) -154.7(5) 0_555 20_1 5_555 55_5 yes
C(9) Fe C(12) C(13) -35.8(8) 0_555 20_1 5_555 55_5 yes
C(9) Fe C(13) C(12) 167.8(3) 0_555 20_1 5_555 55_5 yes
C(9) Fe C(13) C(14) -71.9(3) 0_555 20_1 5_555 55_5 yes
C(9) Fe C(14) C(10) -115.9(3) 0_555 20_1 5_555 55_5 yes
C(9) Fe C(14) C(13) 126.4(3) 0_555 20_1 5_555 55_5 yes
C(9) C(5) Fe C(10) -111.9(3) 0_555 20_1 5_555 55_5 yes
C(9) C(5) Fe C(11) -155.1(2) 0_555 20_1 5_555 55_5 yes
C(9) C(5) Fe C(12) 168.8(4) 0_555 20_1 5_555 55_5 yes
C(9) C(5) Fe C(13) -35.8(7) 0_555 20_1 5_555 55_5 yes
C(9) C(5) Fe C(14) -70.0(3) 0_555 20_1 5_555 55_5 yes
C(9) C(8) Fe C(10) 55.1(5) 0_555 20_1 5_555 55_5 yes
C(9) C(8) Fe C(11) -172.0(6) 0_555 20_1 5_555 55_5 yes
C(9) C(8) Fe C(12) 165.3(2) 0_555 20_1 5_555 55_5 yes
C(9) C(8) Fe C(13) 126.7(3) 0_555 20_1 5_555 55_5 yes
C(9) C(8) Fe C(14) 84.9(3) 0_555 20_1 5_555 55_5 yes
C(10) Fe C(11) C(12) 118.3(4) 0_555 20_1 5_555 55_5 yes
C(10) Fe C(12) C(11) -38.1(3) 0_555 20_1 5_555 55_5 yes
C(10) Fe C(12) C(13) 80.8(3) 0_555 20_1 5_555 55_5 yes
C(10) Fe C(13) C(12) -81.8(3) 0_555 20_1 5_555 55_5 yes
C(10) Fe C(13) C(14) 38.5(3) 0_555 20_1 5_555 55_5 yes
C(10) Fe C(14) C(13) -117.7(4) 0_555 20_1 5_555 55_5 yes
C(10) C(11) Fe C(12) -118.3(4) 0_555 20_1 5_555 55_5 yes
C(10) C(11) Fe C(13) -81.0(3) 0_555 20_1 5_555 55_5 yes
C(10) C(11) Fe C(14) -37.5(3) 0_555 20_1 5_555 55_5 yes
C(10) C(11) C(12) C(13) -0.4(5) 0_555 20_1 5_555 55_5 yes
C(10) C(14) Fe C(11) 37.5(3) 0_555 20_1 5_555 55_5 yes
C(10) C(14) Fe C(12) 81.1(3) 0_555 20_1 5_555 55_5 yes
C(10) C(14) Fe C(13) 117.7(4) 0_555 20_1 5_555 55_5 yes
C(10) C(14) C(13) C(12) -1.2(6) 0_555 20_1 5_555 55_5 yes
C(11) Fe C(10) C(14) -119.4(4) 0_555 20_1 5_555 55_5 yes
C(11) Fe C(12) C(13) 118.9(4) 0_555 20_1 5_555 55_5 yes
C(11) Fe C(13) C(12) -37.9(3) 0_555 20_1 5_555 55_5 yes
C(11) Fe C(13) C(14) 82.4(3) 0_555 20_1 5_555 55_5 yes
C(11) Fe C(14) C(13) -80.2(3) 0_555 20_1 5_555 55_5 yes
C(11) C(10) Fe C(12) 38.0(3) 0_555 20_1 5_555 55_5 yes
C(11) C(10) Fe C(13) 81.2(3) 0_555 20_1 5_555 55_5 yes
C(11) C(10) Fe C(14) 119.4(4) 0_555 20_1 5_555 55_5 yes
C(11) C(10) C(14) C(13) 0.9(5) 0_555 20_1 5_555 55_5 yes
C(11) C(12) Fe C(13) -118.9(4) 0_555 20_1 5_555 55_5 yes
C(11) C(12) Fe C(14) -81.9(3) 0_555 20_1 5_555 55_5 yes
C(11) C(12) C(13) C(14) 1.0(6) 0_555 20_1 5_555 55_5 yes
C(12) Fe C(10) C(14) -81.4(3) 0_555 20_1 5_555 55_5 yes
C(12) Fe C(13) C(14) 120.3(4) 0_555 20_1 5_555 55_5 yes
C(12) Fe C(14) C(13) -36.6(3) 0_555 20_1 5_555 55_5 yes
C(12) C(11) Fe C(13) 37.3(3) 0_555 20_1 5_555 55_5 yes
C(12) C(11) Fe C(14) 80.8(3) 0_555 20_1 5_555 55_5 yes
C(12) C(11) C(10) C(14) -0.3(5) 0_555 20_1 5_555 55_5 yes
C(12) C(13) Fe C(14) -120.3(4) 0_555 20_1 5_555 55_5 yes
C(13) Fe C(10) C(14) -38.2(3) 0_555 20_1 5_555 55_5 yes
C(13) C(12) Fe C(14) 37.0(3) 0_555 20_1 5_555 55_5 yes
C(15) C(16) C(17) C(18) -1.1(5) 0_555 20_1 5_555 55_5 yes
C(15) C(20) C(19) C(18) -2.1(5) 0_555 20_1 5_555 55_5 yes
C(16) C(15) C(20) C(19) 1.8(5) 0_555 20_1 5_555 55_5 yes
C(16) C(15) C(20) C(21) -174.9(3) 0_555 20_1 5_555 55_5 yes
C(16) C(17) C(18) C(19) 0.8(5) 0_555 20_1 5_555 55_5 yes
C(16) C(17) C(18) C(23) 179.5(3) 0_555 20_1 5_555 55_5 yes
C(17) C(16) C(15) C(20) -0.2(5) 0_555 20_1 5_555 55_5 yes
C(17) C(18) C(19) C(20) 0.8(5) 0_555 20_1 5_555 55_5 yes
C(18) C(17) C(16) C(22) -178.5(3) 0_555 20_1 5_555 55_5 yes
C(18) C(19) C(20) C(21) 174.4(3) 0_555 20_1 5_555 55_5 yes
C(20) C(15) C(16) C(22) 177.1(3) 0_555 20_1 5_555 55_5 yes
C(20) C(19) C(18) C(23) -177.9(3) 0_555 20_1 5_555 55_5 yes
C(20) C(19) C(18) C(23) -177.9(3) 0_555 20_1 5_555 55_5 yes
